data_7210233
loop_
_publ_author_name
'Dorazco-Gonz\'alez, Alejandro'
'Martinez-Vargas, Sergio'
'Hern\'andez-Ortega, Sim\'on'
'Vald\'es-Mart\'inez, Jes\'us'

_publ_section_title
;
 Directed self-assembly of mono and dinuclear copper(ii) isophthalates
 into 1D polymeric structures. Design and an unusual cocrystallization
;
_journal_issue 30
_journal_name_full CrystEngComm
_journal_page_first 5961
_journal_paper_doi 10.1039/c3ce00044c
_journal_volume 15
_journal_year 2013
_chemical_formula_moiety 'C20 H36 Cu2 N4 O5, Cl O4'
_chemical_formula_sum 'C20 H36 Cl Cu2 N4 O9'
_chemical_formula_weight 639.06
_chemical_name_common
;
catena-(Diaqua-(mu-isophtalato-O,O'')-bis-(N,N,N',N'-
tetramethylethylendiamine)-d
;
_space_group_IT_number 14
_symmetry_cell_setting monoclinic
_symmetry_space_group_name_Hall '-P 2yn'
_symmetry_space_group_name_H-M 'P 1 21/n 1'
_atom_sites_solution_hydrogens geom
_atom_sites_solution_primary direct
_atom_sites_solution_secondary difmap
_audit_creation_method SHELXL-97
_cell_angle_alpha 90.00
_cell_angle_beta 111.165(2)
_cell_angle_gamma 90.00
_cell_formula_units_Z 4
_cell_length_a 13.4464(9)
_cell_length_b 15.6975(11)
_cell_length_c 13.9301(10)
_cell_measurement_reflns_used 5644
_cell_measurement_temperature 291(2)
_cell_measurement_theta_max 32.87
_cell_measurement_theta_min 2.22
_cell_volume 2742.0(3)
_computing_cell_refinement 'SMART V 5.625 (Bruker, 1999)'
_computing_data_collection 'SMART V 5.625 (Bruker, 1999)'
_computing_data_reduction 'SAINT V 6.23A (Bruker, 1999)'
_computing_molecular_graphics 'SHELXTL (Sheldrick, 2008)'
_computing_publication_material 'SHELXTL (Sheldrick, 2008)'
_computing_structure_refinement 'SHELXL-97 (Sheldrick, 2008)'
_computing_structure_solution 'SHELXS-97 (Sheldrick, 2008)'
_diffrn_ambient_temperature 291(2)
_diffrn_detector_area_resol_mean 0.83
_diffrn_measured_fraction_theta_full 1.000
_diffrn_measured_fraction_theta_max 1.000
_diffrn_measurement_device_type 'Bruker Smart APEX AXS CCD area detector'
_diffrn_measurement_method 'omega scans'
_diffrn_radiation_monochromator graphite
_diffrn_radiation_source 'fine-focus sealed tube'
_diffrn_radiation_type MoK\a
_diffrn_radiation_wavelength 0.71073
_diffrn_reflns_av_R_equivalents 0.1371
_diffrn_reflns_av_sigmaI/netI 0.1136
_diffrn_reflns_limit_h_max 16
_diffrn_reflns_limit_h_min -16
_diffrn_reflns_limit_k_max 18
_diffrn_reflns_limit_k_min -18
_diffrn_reflns_limit_l_max 16
_diffrn_reflns_limit_l_min -16
_diffrn_reflns_number 30400
_diffrn_reflns_theta_full 25.34
_diffrn_reflns_theta_max 25.34
_diffrn_reflns_theta_min 1.80
_exptl_absorpt_coefficient_mu 1.701
_exptl_absorpt_correction_T_max 0.9666
_exptl_absorpt_correction_T_min 0.7536
_exptl_absorpt_correction_type analytical
_exptl_absorpt_process_details 'SHELXTL V 6.12 (Sheldrick, 2008)'
_exptl_crystal_colour Blue
_exptl_crystal_density_diffrn 1.548
_exptl_crystal_density_method 'not measured'
_exptl_crystal_description Prism-lamin
_exptl_crystal_F_000 1324
_exptl_crystal_size_max 0.28
_exptl_crystal_size_mid 0.09
_exptl_crystal_size_min 0.02
_refine_diff_density_max 0.618
_refine_diff_density_min -1.200
_refine_diff_density_rms 0.132
_refine_ls_extinction_method none
_refine_ls_goodness_of_fit_ref 1.264
_refine_ls_hydrogen_treatment constr
_refine_ls_matrix_type full
_refine_ls_number_parameters 415
_refine_ls_number_reflns 5018
_refine_ls_number_restraints 296
_refine_ls_restrained_S_all 1.245
_refine_ls_R_factor_all 0.1536
_refine_ls_R_factor_gt 0.1102
_refine_ls_shift/su_max 0.007
_refine_ls_shift/su_mean 0.000
_refine_ls_structure_factor_coef Fsqd
_refine_ls_weighting_details 'calc w=1/[\s^2^(Fo^2^)+(0.0571P)^2^+12.7447P] where P=(Fo^2^+2Fc^2^)/3'
_refine_ls_weighting_scheme calc
_refine_ls_wR_factor_gt 0.1944
_refine_ls_wR_factor_ref 0.2111
_reflns_number_gt 3719
_reflns_number_total 5018
_reflns_threshold_expression >2sigma(I)
_cod_data_source_file c3ce00044c.txt
_cod_data_source_block compound-2
_cod_original_sg_symbol_H-M 'P 21/n'
_cod_database_code 7210233

loop_
_symmetry_equiv_pos_as_xyz
'x, y, z'
'-x+1/2, y+1/2, -z+1/2'
'-x, -y, -z'
'x-1/2, -y-1/2, z-1/2'

loop_
_atom_site_label
_atom_site_type_symbol
_atom_site_fract_x
_atom_site_fract_y
_atom_site_fract_z
_atom_site_U_iso_or_equiv
_atom_site_adp_type
_atom_site_occupancy
_atom_site_symmetry_multiplicity
_atom_site_calc_flag
_atom_site_refinement_flags
_atom_site_disorder_assembly
_atom_site_disorder_group
Cu1 Cu 0.06577(9) 0.31036(6) 0.02735(8) 0.0212(3) Uani 1 1 d . . .
Cu2 Cu 0.00470(9) 0.20652(7) 0.20060(9) 0.0246(3) Uani 1 1 d . . .
O1 O 0.1080(6) 0.3892(4) 0.1473(5) 0.0346(18) Uani 1 1 d . . .
O2 O 0.0792(6) 0.3099(4) 0.2690(5) 0.0366(18) Uani 1 1 d . . .
O3 O 0.3632(6) 0.6314(4) 0.3169(6) 0.0379(18) Uani 1 1 d . . .
O4 O 0.3137(5) 0.7156(4) 0.4214(5) 0.0311(17) Uani 1 1 d . . .
O5 O -0.0452(5) 0.2587(4) 0.0653(5) 0.0277(16) Uani 1 1 d . . .
N1 N -0.0035(7) 0.2656(5) -0.1239(7) 0.036(2) Uani 1 1 d . . .
N2 N 0.1577(7) 0.3833(5) -0.0299(6) 0.030(2) Uani 1 1 d . . .
C1 C 0.0361(10) 0.3213(8) -0.1877(8) 0.046(3) Uani 1 1 d . . .
H1A H -0.0074 0.3724 -0.2062 0.055 Uiso 1 1 calc R . .
H1B H 0.0308 0.2919 -0.2506 0.055 Uiso 1 1 calc R . .
C2 C 0.1497(9) 0.3453(8) -0.1296(8) 0.045(3) Uani 1 1 d . . .
H2A H 0.1947 0.2952 -0.1179 0.055 Uiso 1 1 calc R . .
H2B H 0.1736 0.3860 -0.1691 0.055 Uiso 1 1 calc R . .
C3 C -0.1213(9) 0.2694(9) -0.1639(9) 0.059(4) Uani 1 1 d . . .
H3A H -0.1438 0.3252 -0.1520 0.071 Uiso 1 1 calc R . .
H3B H -0.1485 0.2278 -0.1293 0.071 Uiso 1 1 calc R . .
H3C H -0.1482 0.2578 -0.2365 0.071 Uiso 1 1 calc R . .
C4 C 0.0284(11) 0.1765(7) -0.1309(9) 0.057(4) Uani 1 1 d . . .
H4A H 0.0011 0.1585 -0.2015 0.068 Uiso 1 1 calc R . .
H4B H 0.0000 0.1406 -0.0912 0.068 Uiso 1 1 calc R . .
H4C H 0.1048 0.1724 -0.1045 0.068 Uiso 1 1 calc R . .
C5 C 0.2708(9) 0.3887(8) 0.0393(9) 0.048(3) Uani 1 1 d . . .
H5A H 0.3030 0.3334 0.0458 0.058 Uiso 1 1 calc R . .
H5B H 0.2748 0.4084 0.1058 0.058 Uiso 1 1 calc R . .
H5C H 0.3079 0.4278 0.0111 0.058 Uiso 1 1 calc R . .
C6 C 0.1143(11) 0.4718(7) -0.0465(10) 0.055(4) Uani 1 1 d . . .
H6A H 0.1574 0.5066 -0.0728 0.066 Uiso 1 1 calc R . .
H6B H 0.1153 0.4948 0.0176 0.066 Uiso 1 1 calc R . .
H6C H 0.0423 0.4708 -0.0951 0.066 Uiso 1 1 calc R . .
C7 C -0.0079(13) 0.2186(10) 0.4093(10) 0.087(5) Uani 1 1 d . . .
H7A H -0.0824 0.2299 0.3738 0.105 Uiso 1 1 calc R A .
H7B H 0.0313 0.2710 0.4192 0.105 Uiso 1 1 calc R . .
H7C H 0.0024 0.1934 0.4750 0.105 Uiso 1 1 calc R . .
C8 C 0.1450(11) 0.1443(8) 0.4024(9) 0.061(4) Uani 1 1 d . . .
H8A H 0.1555 0.1148 0.4657 0.073 Uiso 1 1 calc R A .
H8B H 0.1819 0.1979 0.4171 0.073 Uiso 1 1 calc R . .
H8C H 0.1723 0.1104 0.3601 0.073 Uiso 1 1 calc R . .
N3 N 0.0304(8) 0.1595(6) 0.3477(7) 0.044(2) Uani 1 1 d DU A .
C9 C -0.0127(19) 0.0703(11) 0.3345(15) 0.055(4) Uani 0.62(2) 1 d PDU A 1
H9A H 0.0444 0.0324 0.3741 0.066 Uiso 0.62(2) 1 calc PR A 1
H9B H -0.0677 0.0675 0.3642 0.066 Uiso 0.62(2) 1 calc PR A 1
C10 C -0.0526(19) 0.0415(11) 0.2403(14) 0.050(4) Uani 0.62(2) 1 d PDU A 1
H10A H -0.1102 0.0026 0.2356 0.059 Uiso 0.62(2) 1 calc PR A 1
H10B H 0.0021 0.0090 0.2266 0.059 Uiso 0.62(2) 1 calc PR A 1
C9A C -0.053(2) 0.0915(19) 0.330(2) 0.050(4) Uani 0.38(2) 1 d PDU A 2
H9C H -0.0160 0.0384 0.3559 0.060 Uiso 0.38(2) 1 calc PR A 2
H9D H -0.0934 0.1051 0.3738 0.060 Uiso 0.38(2) 1 calc PR A 2
C10A C -0.122(3) 0.077(2) 0.237(2) 0.054(5) Uani 0.38(2) 1 d PDU A 2
H10C H -0.1892 0.1014 0.2352 0.065 Uiso 0.38(2) 1 calc PR A 2
H10D H -0.1328 0.0156 0.2322 0.065 Uiso 0.38(2) 1 calc PR A 2
N4 N -0.094(5) 0.107(5) 0.158(4) 0.047(5) Uani 0.52(4) 1 d PDU A 1
C11 C -0.202(2) 0.1261(17) 0.137(3) 0.048(6) Uani 0.52(4) 1 d PDU A 1
H11A H -0.2088 0.1579 0.1938 0.071 Uiso 0.52(4) 1 calc PR A 1
H11B H -0.2421 0.0740 0.1290 0.071 Uiso 0.52(4) 1 calc PR A 1
H11C H -0.2301 0.1592 0.0755 0.071 Uiso 0.52(4) 1 calc PR A 1
C12 C -0.100(3) 0.065(2) 0.056(3) 0.053(6) Uani 0.52(4) 1 d PU A 1
H12A H -0.0296 0.0490 0.0604 0.079 Uiso 0.52(4) 1 calc PR A 1
H12B H -0.1295 0.1047 0.0004 0.079 Uiso 0.52(4) 1 calc PR A 1
H12C H -0.1444 0.0153 0.0437 0.079 Uiso 0.52(4) 1 calc PR A 1
N4A N -0.109(6) 0.103(5) 0.141(5) 0.045(5) Uani 0.48(4) 1 d PDU A 2
C11A C -0.220(2) 0.143(2) 0.082(3) 0.048(6) Uani 0.48(4) 1 d PU A 2
H11D H -0.2213 0.1666 0.0183 0.073 Uiso 0.48(4) 1 calc PR A 2
H11E H -0.2340 0.1875 0.1233 0.073 Uiso 0.48(4) 1 calc PR A 2
H11F H -0.2739 0.0999 0.0690 0.073 Uiso 0.48(4) 1 calc PR A 2
C12A C -0.069(3) 0.049(2) 0.083(3) 0.052(7) Uani 0.48(4) 1 d PDU A 2
H12D H -0.0670 0.0782 0.0238 0.077 Uiso 0.48(4) 1 calc PR A 2
H12E H -0.1149 -0.0002 0.0619 0.077 Uiso 0.48(4) 1 calc PR A 2
H12F H 0.0015 0.0304 0.1249 0.077 Uiso 0.48(4) 1 calc PR A 2
C13 C 0.1251(8) 0.4551(5) 0.3034(7) 0.024(2) Uani 1 1 d . A .
C14 C 0.2026(7) 0.5133(5) 0.3040(7) 0.022(2) Uani 1 1 d . . .
H14 H 0.2409 0.5049 0.2610 0.026 Uiso 1 1 calc R . .
C15 C 0.2243(7) 0.5851(5) 0.3688(7) 0.020(2) Uani 1 1 d . . .
C16 C 0.1650(8) 0.5968(6) 0.4309(7) 0.027(2) Uani 1 1 d . . .
H16 H 0.1781 0.6438 0.4744 0.032 Uiso 1 1 calc R . .
C17 C 0.0856(10) 0.5388(7) 0.4289(8) 0.044(3) Uani 1 1 d . . .
H17 H 0.0448 0.5482 0.4694 0.052 Uiso 1 1 calc R . .
C18 C 0.0677(10) 0.4682(6) 0.3676(9) 0.043(3) Uani 1 1 d . . .
H18 H 0.0168 0.4286 0.3688 0.052 Uiso 1 1 calc R . .
C19 C 0.1028(8) 0.3792(6) 0.2340(8) 0.028(2) Uani 1 1 d . . .
C20 C 0.3078(7) 0.6492(6) 0.3689(7) 0.022(2) Uani 1 1 d . . .
Cl Cl 0.2487(3) 0.6304(2) 0.7846(2) 0.0539(8) Uani 1 1 d DU . .
O6 O 0.1628(8) 0.6560(9) 0.8135(9) 0.064(4) Uani 0.674(9) 1 d PDU B 1
O7 O 0.2983(10) 0.5595(7) 0.8454(9) 0.083(4) Uani 0.674(9) 1 d PDU B 1
O8 O 0.3260(10) 0.6958(8) 0.8045(10) 0.095(4) Uani 0.674(9) 1 d PDU B 1
O9 O 0.2104(9) 0.6120(9) 0.6794(6) 0.084(4) Uani 0.674(9) 1 d PDU B 1
O6A O 0.1976(17) 0.6654(15) 0.8475(15) 0.067(6) Uani 0.326(9) 1 d PDU B 2
O8A O 0.3574(9) 0.6185(16) 0.8436(15) 0.077(5) Uani 0.326(9) 1 d PDU B 2
O7A O 0.2047(17) 0.5502(9) 0.7447(19) 0.079(5) Uani 0.326(9) 1 d PDU B 2
O9A O 0.234(2) 0.6856(13) 0.7010(14) 0.089(5) Uani 0.326(9) 1 d PDU B 2

loop_
_atom_site_aniso_label
_atom_site_aniso_U_11
_atom_site_aniso_U_22
_atom_site_aniso_U_33
_atom_site_aniso_U_23
_atom_site_aniso_U_13
_atom_site_aniso_U_12
Cu1 0.0294(7) 0.0158(5) 0.0200(6) 0.0015(5) 0.0109(5) 0.0034(5)
Cu2 0.0307(7) 0.0143(5) 0.0321(7) -0.0011(5) 0.0154(6) -0.0050(5)
O1 0.061(5) 0.024(4) 0.030(4) -0.008(3) 0.030(4) -0.014(3)
O2 0.060(5) 0.025(4) 0.028(4) -0.002(3) 0.021(4) -0.019(4)
O3 0.038(4) 0.034(4) 0.052(5) -0.012(4) 0.029(4) -0.012(3)
O4 0.031(4) 0.024(4) 0.041(4) -0.015(3) 0.017(3) -0.009(3)
O5 0.026(4) 0.033(4) 0.024(4) -0.003(3) 0.009(3) -0.011(3)
N1 0.035(5) 0.036(5) 0.037(5) 0.003(4) 0.013(5) 0.007(4)
N2 0.038(5) 0.026(4) 0.034(5) 0.002(4) 0.022(4) 0.004(4)
C1 0.063(8) 0.058(7) 0.029(6) 0.011(6) 0.032(6) 0.007(6)
C2 0.039(7) 0.071(8) 0.045(7) -0.004(6) 0.037(6) -0.005(6)
C3 0.036(7) 0.085(10) 0.037(7) 0.007(7) -0.009(6) 0.016(7)
C4 0.073(10) 0.042(7) 0.047(8) -0.013(6) 0.011(7) 0.011(7)
C5 0.045(8) 0.054(7) 0.060(8) 0.010(6) 0.037(7) -0.010(6)
C6 0.083(10) 0.034(6) 0.066(9) 0.014(6) 0.047(8) 0.002(6)
C7 0.103(13) 0.131(14) 0.053(9) 0.039(9) 0.057(9) 0.032(11)
C8 0.079(11) 0.059(8) 0.042(8) 0.012(7) 0.017(8) -0.010(8)
N3 0.044(6) 0.043(5) 0.045(5) 0.021(4) 0.015(5) -0.005(4)
C9 0.052(8) 0.044(6) 0.057(6) 0.028(6) 0.005(7) -0.008(6)
C10 0.054(8) 0.036(7) 0.056(6) 0.025(6) 0.017(7) -0.009(6)
C9A 0.052(8) 0.042(7) 0.052(6) 0.025(6) 0.014(7) -0.007(6)
C10A 0.052(8) 0.044(8) 0.058(7) 0.028(7) 0.008(7) -0.011(6)
N4 0.042(12) 0.045(8) 0.048(13) -0.014(8) 0.011(11) -0.028(8)
C11 0.043(11) 0.051(10) 0.051(14) 0.000(10) 0.021(13) -0.030(9)
C12 0.049(15) 0.047(11) 0.053(14) -0.021(10) 0.006(13) -0.017(9)
N4A 0.040(12) 0.048(8) 0.046(13) -0.011(8) 0.014(11) -0.026(8)
C11A 0.036(11) 0.061(12) 0.047(15) -0.012(12) 0.013(14) -0.026(9)
C12A 0.045(14) 0.044(11) 0.050(15) -0.027(10) -0.001(13) -0.023(9)
C13 0.035(6) 0.021(5) 0.021(5) -0.005(4) 0.016(5) -0.007(4)
C14 0.026(6) 0.024(5) 0.019(5) -0.006(4) 0.013(4) -0.007(4)
C15 0.021(5) 0.018(4) 0.019(5) -0.003(4) 0.007(4) -0.005(4)
C16 0.035(6) 0.021(5) 0.027(6) -0.006(4) 0.015(5) -0.011(4)
C17 0.065(8) 0.046(7) 0.044(7) -0.018(6) 0.048(7) -0.018(6)
C18 0.067(8) 0.026(5) 0.055(8) -0.007(5) 0.045(7) -0.017(6)
C19 0.029(6) 0.023(5) 0.032(6) -0.004(5) 0.011(5) -0.010(4)
C20 0.014(5) 0.029(5) 0.019(5) -0.002(4) 0.002(4) -0.003(4)
Cl 0.062(2) 0.0625(19) 0.0518(18) 0.0096(16) 0.0383(17) 0.0207(16)
O6 0.052(7) 0.082(8) 0.066(8) -0.013(7) 0.029(7) 0.022(5)
O7 0.100(8) 0.087(6) 0.076(7) 0.020(6) 0.048(7) 0.056(6)
O8 0.083(7) 0.114(8) 0.101(8) 0.000(7) 0.049(7) -0.016(6)
O9 0.095(8) 0.105(9) 0.055(4) -0.008(5) 0.030(5) 0.038(7)
O6A 0.068(11) 0.085(11) 0.059(11) -0.012(9) 0.035(9) 0.019(11)
O8A 0.067(6) 0.099(11) 0.072(10) 0.002(9) 0.033(7) 0.028(8)
O7A 0.087(10) 0.075(7) 0.086(10) -0.014(7) 0.045(9) 0.018(8)
O9A 0.100(11) 0.107(10) 0.068(9) 0.031(7) 0.040(8) 0.016(10)

loop_
_atom_type_symbol
_atom_type_description
_atom_type_scat_dispersion_real
_atom_type_scat_dispersion_imag
_atom_type_scat_source
C C 0.0033 0.0016 'International Tables Vol C Tables 4.2.6.8 and 6.1.1.4'
H H 0.0000 0.0000 'International Tables Vol C Tables 4.2.6.8 and 6.1.1.4'
N N 0.0061 0.0033 'International Tables Vol C Tables 4.2.6.8 and 6.1.1.4'
O O 0.0106 0.0060 'International Tables Vol C Tables 4.2.6.8 and 6.1.1.4'
Cl Cl 0.1484 0.1585 'International Tables Vol C Tables 4.2.6.8 and 6.1.1.4'
Cu Cu 0.3201 1.2651 'International Tables Vol C Tables 4.2.6.8 and 6.1.1.4'

loop_
_geom_angle_atom_site_label_1
_geom_angle_atom_site_label_2
_geom_angle_atom_site_label_3
_geom_angle
_geom_angle_site_symmetry_3
O5 Cu1 O1 92.6(3) .
O5 Cu1 N2 167.5(3) .
O1 Cu1 N2 87.1(3) .
O5 Cu1 N1 91.6(3) .
O1 Cu1 N1 160.4(3) .
N2 Cu1 N1 84.7(3) .
O5 Cu1 O4 100.6(3) 2_545
O1 Cu1 O4 101.6(3) 2_545
N2 Cu1 O4 91.6(3) 2_545
N1 Cu1 O4 96.4(3) 2_545
O5 Cu2 O2 93.4(3) .
O5 Cu2 N4 95(2) .
O2 Cu2 N4 163.4(19) .
O5 Cu2 N3 168.7(3) .
O2 Cu2 N3 86.6(3) .
N4 Cu2 N3 83(2) .
O5 Cu2 N4A 90(2) .
O2 Cu2 N4A 165(2) .
N4 Cu2 N4A 5(4) .
N3 Cu2 N4A 87(2) .
O5 Cu2 O3 97.3(3) 2_545
O2 Cu2 O3 101.8(3) 2_545
N4 Cu2 O3 92(2) 2_545
N3 Cu2 O3 93.7(3) 2_545
N4A Cu2 O3 92(2) 2_545
C19 O1 Cu1 129.6(6) .
C19 O2 Cu2 132.2(6) .
C20 O3 Cu2 128.1(6) 2
C20 O4 Cu1 131.0(6) 2
Cu1 O5 Cu2 114.4(3) .
C1 N1 C4 110.3(9) .
C1 N1 C3 108.6(9) .
C4 N1 C3 108.1(10) .
C1 N1 Cu1 106.3(7) .
C4 N1 Cu1 110.5(7) .
C3 N1 Cu1 113.1(7) .
C2 N2 C5 110.1(8) .
C2 N2 C6 109.8(9) .
C5 N2 C6 107.5(9) .
C2 N2 Cu1 106.9(6) .
C5 N2 Cu1 113.6(6) .
C6 N2 Cu1 108.9(6) .
N1 C1 C2 110.1(9) .
N1 C1 H1A 109.6 .
C2 C1 H1A 109.6 .
N1 C1 H1B 109.6 .
C2 C1 H1B 109.6 .
H1A C1 H1B 108.2 .
N2 C2 C1 108.9(8) .
N2 C2 H2A 109.9 .
C1 C2 H2A 109.9 .
N2 C2 H2B 109.9 .
C1 C2 H2B 109.9 .
H2A C2 H2B 108.3 .
N1 C3 H3A 109.5 .
N1 C3 H3B 109.5 .
H3A C3 H3B 109.5 .
N1 C3 H3C 109.5 .
H3A C3 H3C 109.5 .
H3B C3 H3C 109.5 .
N1 C4 H4A 109.5 .
N1 C4 H4B 109.5 .
H4A C4 H4B 109.5 .
N1 C4 H4C 109.5 .
H4A C4 H4C 109.5 .
H4B C4 H4C 109.5 .
N2 C5 H5A 109.5 .
N2 C5 H5B 109.5 .
H5A C5 H5B 109.5 .
N2 C5 H5C 109.5 .
H5A C5 H5C 109.5 .
H5B C5 H5C 109.5 .
N2 C6 H6A 109.5 .
N2 C6 H6B 109.5 .
H6A C6 H6B 109.5 .
N2 C6 H6C 109.5 .
H6A C6 H6C 109.5 .
H6B C6 H6C 109.5 .
N3 C7 H7A 109.5 .
N3 C7 H7B 109.5 .
H7A C7 H7B 109.5 .
N3 C7 H7C 109.5 .
H7A C7 H7C 109.5 .
H7B C7 H7C 109.5 .
N3 C8 H8A 109.5 .
N3 C8 H8B 109.5 .
H8A C8 H8B 109.5 .
N3 C8 H8C 109.5 .
H8A C8 H8C 109.5 .
H8B C8 H8C 109.5 .
C8 N3 C7 108.7(11) .
C8 N3 C9 101.5(12) .
C7 N3 C9 117.2(13) .
C8 N3 C9A 123.3(16) .
C7 N3 C9A 98.2(18) .
C9 N3 C9A 23.9(16) .
C8 N3 Cu2 109.7(7) .
C7 N3 Cu2 112.3(7) .
C9 N3 Cu2 106.9(9) .
C9A N3 Cu2 104.2(12) .
C10 C9 N3 116.5(15) .
C10 C9 H9A 108.2 .
N3 C9 H9A 108.2 .
C10 C9 H9B 108.2 .
N3 C9 H9B 108.2 .
H9A C9 H9B 107.3 .
C9 C10 N4 116(2) .
C9 C10 H10A 108.3 .
N4 C10 H10A 108.3 .
C9 C10 H10B 108.3 .
N4 C10 H10B 108.3 .
H10A C10 H10B 107.4 .
C10A C9A N3 120(2) .
C10A C9A H9C 107.3 .
N3 C9A H9C 107.3 .
C10A C9A H9D 107.3 .
N3 C9A H9D 107.3 .
H9C C9A H9D 106.9 .
C9A C10A N4A 125(3) .
C9A C10A H10C 106.1 .
N4A C10A H10C 106.1 .
C9A C10A H10D 106.1 .
N4A C10A H10D 106.1 .
H10C C10A H10D 106.3 .
C11 N4 C10 112(5) .
C11 N4 C12 101(4) .
C10 N4 C12 107(5) .
C11 N4 Cu2 115(4) .
C10 N4 Cu2 107(3) .
C12 N4 Cu2 114(5) .
N4 C11 H11A 109.5 .
N4 C11 H11B 109.5 .
H11A C11 H11B 109.5 .
N4 C11 H11C 109.5 .
H11A C11 H11C 109.5 .
H11B C11 H11C 109.5 .
N4 C12 H12A 109.5 .
N4 C12 H12B 109.5 .
H12A C12 H12B 109.5 .
N4 C12 H12C 109.5 .
H12A C12 H12C 109.5 .
H12B C12 H12C 109.5 .
C12A N4A C10A 123(7) .
C12A N4A C11A 116(4) .
C10A N4A C11A 100(5) .
C12A N4A Cu2 108(5) .
C10A N4A Cu2 100(2) .
C11A N4A Cu2 108(4) .
N4A C11A H11D 109.5 .
N4A C11A H11E 109.5 .
H11D C11A H11E 109.5 .
N4A C11A H11F 109.5 .
H11D C11A H11F 109.5 .
H11E C11A H11F 109.5 .
N4A C12A H12D 109.5 .
N4A C12A H12E 109.5 .
H12D C12A H12E 109.5 .
N4A C12A H12F 109.5 .
H12D C12A H12F 109.5 .
H12E C12A H12F 109.5 .
C14 C13 C18 119.3(8) .
C14 C13 C19 120.4(8) .
C18 C13 C19 120.4(9) .
C13 C14 C15 121.0(8) .
C13 C14 H14 119.5 .
C15 C14 H14 119.5 .
C16 C15 C14 118.4(8) .
C16 C15 C20 120.5(8) .
C14 C15 C20 121.1(8) .
C15 C16 C17 120.6(9) .
C15 C16 H16 119.7 .
C17 C16 H16 119.7 .
C18 C17 C16 120.1(9) .
C18 C17 H17 119.9 .
C16 C17 H17 119.9 .
C17 C18 C13 120.6(10) .
C17 C18 H18 119.7 .
C13 C18 H18 119.7 .
O1 C19 O2 125.9(9) .
O1 C19 C13 117.3(8) .
O2 C19 C13 116.7(8) .
O3 C20 O4 126.7(9) .
O3 C20 C15 116.9(8) .
O4 C20 C15 116.4(8) .
O9 Cl O6A 131.0(11) .
O9 Cl O8A 119.8(11) .
O6A Cl O8A 109.0(7) .
O9 Cl O9A 51.0(10) .
O6A Cl O9A 108.8(7) .
O8A Cl O9A 111.6(9) .
O9 Cl O7 112.4(7) .
O6A Cl O7 99.6(11) .
O8A Cl O7 51.6(11) .
O9A Cl O7 151.1(11) .
O9 Cl O6 109.1(6) .
O6A Cl O6 22.6(11) .
O8A Cl O6 131.0(10) .
O9A Cl O6 100.2(12) .
O7 Cl O6 108.2(6) .
O9 Cl O8 108.8(6) .
O6A Cl O8 94.8(11) .
O8A Cl O8 56.4(10) .
O9A Cl O8 65.6(10) .
O7 Cl O8 107.5(6) .
O6 Cl O8 110.8(8) .
O9 Cl O7A 57.4(10) .
O6A Cl O7A 111.3(9) .
O8A Cl O7A 108.1(6) .
O9A Cl O7A 108.0(7) .
O7 Cl O7A 64.8(10) .
O6 Cl O7A 95.5(11) .
O8 Cl O7A 153.5(11) .

loop_
_geom_bond_atom_site_label_1
_geom_bond_atom_site_label_2
_geom_bond_distance
_geom_bond_site_symmetry_2
Cu1 O5 1.933(6) .
Cu1 O1 1.990(6) .
Cu1 N2 2.047(8) .
Cu1 N1 2.094(9) .
Cu1 O4 2.124(6) 2_545
Cu2 O5 1.938(6) .
Cu2 O2 1.963(6) .
Cu2 N4 2.00(5) .
Cu2 N3 2.087(9) .
Cu2 N4A 2.17(6) .
Cu2 O3 2.218(7) 2_545
O1 C19 1.243(11) .
O2 C19 1.279(11) .
O3 C20 1.244(11) .
O3 Cu2 2.218(7) 2
O4 C20 1.259(10) .
O4 Cu1 2.124(6) 2
N1 C1 1.476(13) .
N1 C4 1.476(13) .
N1 C3 1.479(14) .
N2 C2 1.479(13) .
N2 C5 1.480(14) .
N2 C6 1.491(13) .
C1 C2 1.496(16) .
C1 H1A 0.9700 .
C1 H1B 0.9700 .
C2 H2A 0.9700 .
C2 H2B 0.9700 .
C3 H3A 0.9600 .
C3 H3B 0.9600 .
C3 H3C 0.9600 .
C4 H4A 0.9600 .
C4 H4B 0.9600 .
C4 H4C 0.9600 .
C5 H5A 0.9600 .
C5 H5B 0.9600 .
C5 H5C 0.9600 .
C6 H6A 0.9600 .
C6 H6B 0.9600 .
C6 H6C 0.9600 .
C7 N3 1.478(16) .
C7 H7A 0.9600 .
C7 H7B 0.9600 .
C7 H7C 0.9600 .
C8 N3 1.471(15) .
C8 H8A 0.9600 .
C8 H8B 0.9600 .
C8 H8C 0.9600 .
N3 C9 1.500(16) .
N3 C9A 1.503(19) .
C9 C10 1.31(2) .
C9 H9A 0.9700 .
C9 H9B 0.9700 .
C10 N4 1.49(8) .
C10 H10A 0.9700 .
C10 H10B 0.9700 .
C9A C10A 1.32(2) .
C9A H9C 0.9700 .
C9A H9D 0.9700 .
C10A N4A 1.47(8) .
C10A H10C 0.9700 .
C10A H10D 0.9700 .
N4 C11 1.41(7) .
N4 C12 1.54(6) .
C11 H11A 0.9600 .
C11 H11B 0.9600 .
C11 H11C 0.9600 .
C12 H12A 0.9600 .
C12 H12B 0.9600 .
C12 H12C 0.9600 .
N4A C12A 1.41(7) .
N4A C11A 1.56(8) .
C11A H11D 0.9600 .
C11A H11E 0.9600 .
C11A H11F 0.9600 .
C12A H12D 0.9600 .
C12A H12E 0.9600 .
C12A H12F 0.9600 .
C13 C14 1.384(12) .
C13 C18 1.392(13) .
C13 C19 1.495(12) .
C14 C15 1.406(11) .
C14 H14 0.9300 .
C15 C16 1.385(13) .
C15 C20 1.508(12) .
C16 C17 1.396(13) .
C16 H16 0.9300 .
C17 C18 1.366(14) .
C17 H17 0.9300 .
C18 H18 0.9300 .
Cl O9 1.397(7) .
Cl O6A 1.406(8) .
Cl O8A 1.406(8) .
Cl O9A 1.408(8) .
Cl O7 1.411(7) .
Cl O6 1.412(7) .
Cl O8 1.415(8) .
Cl O7A 1.416(8) .

loop_
_geom_torsion_atom_site_label_1
_geom_torsion_atom_site_label_2
_geom_torsion_atom_site_label_3
_geom_torsion_atom_site_label_4
_geom_torsion
_geom_torsion_site_symmetry_1
O5 Cu1 O1 C19 30.0(9) .
N2 Cu1 O1 C19 -162.5(9) .
N1 Cu1 O1 C19 132.2(11) .
O4 Cu1 O1 C19 -71.5(9) 2_545
O5 Cu2 O2 C19 -12.0(9) .
N4 Cu2 O2 C19 -131(8) .
N3 Cu2 O2 C19 179.4(10) .
N4A Cu2 O2 C19 -114(8) .
O3 Cu2 O2 C19 86.3(9) 2_545
O1 Cu1 O5 Cu2 -59.2(4) .
N2 Cu1 O5 Cu2 -147.7(12) .
N1 Cu1 O5 Cu2 140.0(4) .
O4 Cu1 O5 Cu2 43.1(4) 2_545
O2 Cu2 O5 Cu1 53.0(4) .
N4 Cu2 O5 Cu1 -142(2) .
N3 Cu2 O5 Cu1 143.0(15) .
N4A Cu2 O5 Cu1 -142(2) .
O3 Cu2 O5 Cu1 -49.4(4) 2_545
O5 Cu1 N1 C1 157.7(7) .
O1 Cu1 N1 C1 55.3(13) .
N2 Cu1 N1 C1 -10.4(7) .
O4 Cu1 N1 C1 -101.4(7) 2_545
O5 Cu1 N1 C4 -82.7(8) .
O1 Cu1 N1 C4 174.9(9) .
N2 Cu1 N1 C4 109.2(8) .
O4 Cu1 N1 C4 18.2(8) 2_545
O5 Cu1 N1 C3 38.6(8) .
O1 Cu1 N1 C3 -63.8(13) .
N2 Cu1 N1 C3 -129.5(8) .
O4 Cu1 N1 C3 139.5(8) 2_545
O5 Cu1 N2 C2 -90.6(15) .
O1 Cu1 N2 C2 -179.8(7) .
N1 Cu1 N2 C2 -17.6(7) .
O4 Cu1 N2 C2 78.7(7) 2_545
O5 Cu1 N2 C5 147.8(13) .
O1 Cu1 N2 C5 58.6(7) .
N1 Cu1 N2 C5 -139.2(7) .
O4 Cu1 N2 C5 -42.9(7) 2_545
O5 Cu1 N2 C6 28.0(18) .
O1 Cu1 N2 C6 -61.2(7) .
N1 Cu1 N2 C6 101.0(7) .
O4 Cu1 N2 C6 -162.7(7) 2_545
C4 N1 C1 C2 -82.9(11) .
C3 N1 C1 C2 158.8(10) .
Cu1 N1 C1 C2 36.9(10) .
C5 N2 C2 C1 166.5(9) .
C6 N2 C2 C1 -75.4(11) .
Cu1 N2 C2 C1 42.6(10) .
N1 C1 C2 N2 -54.5(12) .
O5 Cu2 N3 C8 -158.6(14) .
O2 Cu2 N3 C8 -67.9(8) .
N4 Cu2 N3 C8 125(2) .
N4A Cu2 N3 C8 126(2) .
O3 Cu2 N3 C8 33.7(8) 2_545
O5 Cu2 N3 C7 -38(2) .
O2 Cu2 N3 C7 53.0(9) .
N4 Cu2 N3 C7 -114(2) .
N4A Cu2 N3 C7 -113(2) .
O3 Cu2 N3 C7 154.6(9) 2_545
O5 Cu2 N3 C9 92(2) .
O2 Cu2 N3 C9 -177.1(12) .
N4 Cu2 N3 C9 16(2) .
N4A Cu2 N3 C9 17(2) .
O3 Cu2 N3 C9 -75.5(12) 2_545
O5 Cu2 N3 C9A 68(2) .
O2 Cu2 N3 C9A 158.2(17) .
N4 Cu2 N3 C9A -9(3) .
N4A Cu2 N3 C9A -8(3) .
O3 Cu2 N3 C9A -100.1(17) 2_545
C8 N3 C9 C10 -113(2) .
C7 N3 C9 C10 128(2) .
C9A N3 C9 C10 88(4) .
Cu2 N3 C9 C10 1(2) .
N3 C9 C10 N4 -26(4) .
C8 N3 C9A C10A -128(3) .
C7 N3 C9A C10A 113(3) .
C9 N3 C9A C10A -102(5) .
Cu2 N3 C9A C10A -2(4) .
N3 C9A C10A N4A 19(7) .
C9 C10 N4 C11 -89(3) .
C9 C10 N4 C12 161(3) .
C9 C10 N4 Cu2 38(5) .
O5 Cu2 N4 C11 -71(4) .
O2 Cu2 N4 C11 48(10) .
N3 Cu2 N4 C11 98(4) .
N4A Cu2 N4 C11 -69(47) .
O3 Cu2 N4 C11 -169(4) 2_545
O5 Cu2 N4 C10 164(3) .
O2 Cu2 N4 C10 -77(9) .
N3 Cu2 N4 C10 -27(3) .
N4A Cu2 N4 C10 166(50) .
O3 Cu2 N4 C10 66(3) 2_545
O5 Cu2 N4 C12 46(5) .
O2 Cu2 N4 C12 165(3) .
N3 Cu2 N4 C12 -145(5) .
N4A Cu2 N4 C12 48(44) .
O3 Cu2 N4 C12 -52(5) 2_545
C9A C10A N4A C12A 97(6) .
C9A C10A N4A C11A -133(4) .
C9A C10A N4A Cu2 -22(6) .
O5 Cu2 N4A C12A 76(5) .
O2 Cu2 N4A C12A 178(4) .
N4 Cu2 N4A C12A -101(49) .
N3 Cu2 N4A C12A -115(5) .
O3 Cu2 N4A C12A -21(5) 2_545
O5 Cu2 N4A C10A -154(4) .
O2 Cu2 N4A C10A -52(11) .
N4 Cu2 N4A C10A 28(44) .
N3 Cu2 N4A C10A 15(4) .
O3 Cu2 N4A C10A 108(4) 2_545
O5 Cu2 N4A C11A -50(4) .
O2 Cu2 N4A C11A 52(10) .
N4 Cu2 N4A C11A 133(49) .
N3 Cu2 N4A C11A 119(4) .
O3 Cu2 N4A C11A -147(4) 2_545
C18 C13 C14 C15 0.3(14) .
C19 C13 C14 C15 179.9(9) .
C13 C14 C15 C16 -1.0(13) .
C13 C14 C15 C20 -179.4(8) .
C14 C15 C16 C17 -0.1(14) .
C20 C15 C16 C17 178.3(9) .
C15 C16 C17 C18 1.9(17) .
C16 C17 C18 C13 -2.7(18) .
C14 C13 C18 C17 1.6(17) .
C19 C13 C18 C17 -178.0(10) .
Cu1 O1 C19 O2 8.4(16) .
Cu1 O1 C19 C13 -170.9(6) .
Cu2 O2 C19 O1 -20.1(16) .
Cu2 O2 C19 C13 159.1(7) .
C14 C13 C19 O1 -36.7(14) .
C18 C13 C19 O1 142.9(11) .
C14 C13 C19 O2 143.9(9) .
C18 C13 C19 O2 -36.5(14) .
Cu2 O3 C20 O4 1.9(15) 2
Cu2 O3 C20 C15 -178.6(6) 2
Cu1 O4 C20 O3 -15.3(15) 2
Cu1 O4 C20 C15 165.2(6) 2
C16 C15 C20 O3 175.0(9) .
C14 C15 C20 O3 -6.7(13) .
C16 C15 C20 O4 -5.5(13) .
C14 C15 C20 O4 172.8(8) .
